data_7028583
loop_
_publ_author_name
'Micutz, Marin'
'Ili\,s, Monica'
'Staicu, Teodora'
'Dumitra\,scu, Florea'
'Pasuk, Iuliana'
'Molard, Yann'
'Roisnel, Thierry'
'C\^ircu, Viorel'

_publ_section_title
;
 Luminescent liquid crystalline materials based on palladium(II) imine
 derivatives containing the 2-phenylpyridine core.
;
_journal_issue 3
_journal_name_full 'Dalton transactions (Cambridge, England : 2003)'
_journal_page_first 1151
_journal_page_last 1161
_journal_paper_doi 10.1039/c3dt52137k
_journal_volume 43
_journal_year 2014
_chemical_compound_source 'synthesis as described'
_chemical_formula_moiety 'C54 H66 N6 O3 Pd2 S2'
_chemical_formula_sum 'C54 H66 N6 O3 Pd2 S2'
_chemical_formula_weight 1124.05
_chemical_name_systematic
;
 ?
;
_space_group_IT_number 2
_symmetry_cell_setting triclinic
_symmetry_Int_Tables_number 2
_symmetry_space_group_name_Hall '-P 1'
_symmetry_space_group_name_H-M 'P -1'
_atom_sites_solution_hydrogens geom
_atom_sites_solution_primary direct
_atom_sites_solution_secondary difmap
_audit_conform_dict_location ftp://ftp.iucr.org/pub/cif_core.dic
_audit_conform_dict_name cif_core.dic
_audit_conform_dict_version 2.3
_audit_creation_date 2011-07-13T16:05:43-00:00
_audit_creation_method 'WinGX routine CIF_UPDATE'
_cell_angle_alpha 73.808(3)
_cell_angle_beta 89.864(4)
_cell_angle_gamma 73.765(4)
_cell_formula_units_Z 2
_cell_length_a 10.2638(10)
_cell_length_b 14.4107(14)
_cell_length_c 19.1385(16)
_cell_measurement_reflns_used 9917
_cell_measurement_temperature 150(2)
_cell_measurement_theta_max 27.25
_cell_measurement_theta_min 2.27
_cell_measurement_wavelength 0.71073
_cell_volume 2601.3(4)
_computing_cell_refinement 'Bruker APEX2 (Bruker, 2006)'
_computing_data_collection 'Bruker APEX2 (Bruker, 2006)'
_computing_data_reduction 'Bruker APEX2 (Bruker, 2006)'
_computing_molecular_graphics 'Ortep-3 for Windows (Farrugia, 1997)'
_computing_publication_material
;
           WinGX publication routines (Farrugia, 1999),
           CRYSCAL (T. Roisnel, local program)
;
_computing_structure_refinement 'SHELXL-97 (Sheldrick, 1997)'
_computing_structure_solution 'SIR97 (Altomare et al., 1999)'
_diffrn_ambient_temperature 150(2)
_diffrn_detector 'CCD plate'
_diffrn_measured_fraction_theta_full 0.981
_diffrn_measured_fraction_theta_max 0.981
_diffrn_measurement_device_type 'APEXII, Bruker-AXS'
_diffrn_measurement_method 'CCD rotation images, thin slices'
_diffrn_radiation_monochromator graphite
_diffrn_radiation_probe x-ray
_diffrn_radiation_type MoK\a
_diffrn_radiation_wavelength 0.71073
_diffrn_reflns_av_R_equivalents 0.0494
_diffrn_reflns_av_unetI/netI 0.0522
_diffrn_reflns_limit_h_max 13
_diffrn_reflns_limit_h_min -13
_diffrn_reflns_limit_k_max 18
_diffrn_reflns_limit_k_min -18
_diffrn_reflns_limit_l_max 24
_diffrn_reflns_limit_l_min -19
_diffrn_reflns_number 39191
_diffrn_reflns_theta_full 27.48
_diffrn_reflns_theta_max 27.48
_diffrn_reflns_theta_min 2.91
_exptl_absorpt_coefficient_mu 0.820
_exptl_absorpt_correction_T_max 0.921
_exptl_absorpt_correction_T_min 0.787
_exptl_absorpt_correction_type multi-scan
_exptl_absorpt_process_details
;
  [Sheldrick, G.M. (2002). SADABS Bruker AXS Inc., Madison, Wisconsin, USA]
;
_exptl_crystal_colour yellow
_exptl_crystal_density_diffrn 1.435
_exptl_crystal_density_method 'not measured'
_exptl_crystal_description prism
_exptl_crystal_F_000 1160
_exptl_crystal_size_max 0.49
_exptl_crystal_size_mid 0.16
_exptl_crystal_size_min 0.1
_refine_diff_density_max 2.062
_refine_diff_density_min -1.462
_refine_diff_density_rms 0.234
_refine_ls_extinction_method none
_refine_ls_goodness_of_fit_ref 1.051
_refine_ls_hydrogen_treatment constr
_refine_ls_matrix_type full
_refine_ls_number_parameters 596
_refine_ls_number_reflns 11705
_refine_ls_number_restraints 0
_refine_ls_restrained_S_all 1.051
_refine_ls_R_factor_all 0.0766
_refine_ls_R_factor_gt 0.0543
_refine_ls_shift/su_max 0.001
_refine_ls_shift/su_mean 0
_refine_ls_structure_factor_coef Fsqd
_refine_ls_weighting_details 'calc w=1/[\s^2^(Fo^2^)+(0.0804P)^2^+4.6956P] where P=(Fo^2^+2Fc^2^)/3'
_refine_ls_weighting_scheme calc
_refine_ls_wR_factor_gt 0.1388
_refine_ls_wR_factor_ref 0.1609
_reflns_number_gt 8808
_reflns_number_total 11705
_reflns_threshold_expression >2sigma(I)
_cod_data_source_file c3dt52137k.txt
_cod_data_source_block job
_cod_database_code 7028583

loop_
_symmetry_equiv_pos_as_xyz
'x, y, z'
'-x, -y, -z'

loop_
_atom_site_label
_atom_site_type_symbol
_atom_site_fract_x
_atom_site_fract_y
_atom_site_fract_z
_atom_site_U_iso_or_equiv
_atom_site_adp_type
_atom_site_occupancy
_atom_site_symmetry_multiplicity
_atom_site_calc_flag
_atom_site_refinement_flags
_atom_site_disorder_assembly
_atom_site_disorder_group
Pd1 Pd 0.52090(3) 0.24668(2) 0.630622(16) 0.03056(11) Uani 1 1 d . . .
S1 S 0.62519(14) 0.09655(9) 0.61252(7) 0.0450(3) Uani 1 1 d . . .
O1 O 0.3981(3) 0.2948(2) 0.53432(16) 0.0361(7) Uani 1 1 d . . .
C2 C 0.4271(4) 0.2703(3) 0.4764(2) 0.0298(9) Uani 1 1 d . . .
C3 C 0.3477(4) 0.3433(3) 0.4074(2) 0.0307(9) Uani 1 1 d . . .
C4 C 0.2588(4) 0.4342(3) 0.4099(2) 0.0356(10) Uani 1 1 d . . .
H4 H 0.2474 0.449 0.4552 0.043 Uiso 1 1 calc R . .
C5 C 0.1864(5) 0.5038(4) 0.3473(3) 0.0442(11) Uani 1 1 d . . .
H5 H 0.1269 0.5664 0.3496 0.053 Uiso 1 1 calc R . .
C6 C 0.2012(6) 0.4817(4) 0.2812(3) 0.0508(13) Uani 1 1 d . . .
H6 H 0.1497 0.5282 0.2383 0.061 Uiso 1 1 calc R . .
C7 C 0.2908(7) 0.3921(4) 0.2781(3) 0.0591(15) Uani 1 1 d . . .
H7 H 0.3025 0.3775 0.2326 0.071 Uiso 1 1 calc R . .
C8 C 0.3640(6) 0.3230(4) 0.3411(3) 0.0470(12) Uani 1 1 d . . .
H8 H 0.4258 0.2614 0.3385 0.056 Uiso 1 1 calc R . .
N9 N 0.5180(4) 0.1895(3) 0.4672(2) 0.0346(8) Uani 1 1 d . . .
C10 C 0.5968(5) 0.1117(4) 0.5197(3) 0.0450(12) Uani 1 1 d . A .
N11 N 0.6666(6) 0.0344(4) 0.4956(3) 0.089(2) Uani 1 1 d . . .
C12 C 0.6564(7) 0.0426(5) 0.4168(3) 0.069(2) Uani 1 1 d . A .
H12A H 0.6832 -0.0257 0.4101 0.082 Uiso 1 1 calc R . .
H12B H 0.5611 0.0769 0.3961 0.082 Uiso 1 1 calc R . .
C13 C 0.7465(7) 0.1008(6) 0.3785(4) 0.085(2) Uani 1 1 d . . .
H13A H 0.727 0.1651 0.3911 0.102 Uiso 1 1 calc R A .
H13B H 0.8423 0.062 0.3959 0.102 Uiso 1 1 calc R . .
C14 C 0.7304(8) 0.1230(7) 0.2986(4) 0.094(3) Uani 1 1 d . A .
H14A H 0.756 0.0597 0.2854 0.141 Uiso 1 1 calc R . .
H14B H 0.7892 0.1643 0.2761 0.141 Uiso 1 1 calc R . .
H14C H 0.6353 0.1599 0.281 0.141 Uiso 1 1 calc R . .
C15A C 0.7310(8) -0.0729(7) 0.5502(5) 0.0416(9) Uani 0.588(6) 1 d P A 1
H15A H 0.6915 -0.0775 0.5979 0.05 Uiso 0.588(6) 1 calc PR A 1
H15B H 0.7132 -0.1254 0.5307 0.05 Uiso 0.588(6) 1 calc PR A 1
C16A C 0.8803(8) -0.0874(6) 0.5590(5) 0.0416(9) Uani 0.588(6) 1 d P A 1
H16A H 0.8965 -0.0327 0.5764 0.05 Uiso 0.588(6) 1 calc PR A 1
H16B H 0.9187 -0.0835 0.5111 0.05 Uiso 0.588(6) 1 calc PR A 1
C17A C 0.9519(9) -0.1890(7) 0.6131(5) 0.0416(9) Uani 0.588(6) 1 d P A 1
H17A H 0.9325 -0.1865 0.6628 0.062 Uiso 0.588(6) 1 calc PR A 1
H17B H 1.0504 -0.2044 0.6089 0.062 Uiso 0.588(6) 1 calc PR A 1
H17C H 0.9191 -0.2416 0.6024 0.062 Uiso 0.588(6) 1 calc PR A 1
C15B C 0.8166(12) -0.0287(9) 0.5274(7) 0.0416(9) Uani 0.412(6) 1 d P A 2
H15C H 0.8806 -0.0309 0.4887 0.05 Uiso 0.412(6) 1 calc PR A 2
H15D H 0.8503 -0.004 0.565 0.05 Uiso 0.412(6) 1 calc PR A 2
C16B C 0.7884(12) -0.1304(9) 0.5599(7) 0.0416(9) Uani 0.412(6) 1 d P A 2
H16C H 0.7102 -0.1212 0.5903 0.05 Uiso 0.412(6) 1 calc PR A 2
H16D H 0.7638 -0.1552 0.52 0.05 Uiso 0.412(6) 1 calc PR A 2
C17B C 0.9119(14) -0.2080(10) 0.6063(8) 0.0416(9) Uani 0.412(6) 1 d P A 2
H17D H 0.9853 -0.2244 0.575 0.062 Uiso 0.412(6) 1 calc PR A 2
H17E H 0.8876 -0.2693 0.6315 0.062 Uiso 0.412(6) 1 calc PR A 2
H17F H 0.9427 -0.1803 0.6424 0.062 Uiso 0.412(6) 1 calc PR A 2
N21 N 0.4426(4) 0.3844(3) 0.65106(18) 0.0305(7) Uani 1 1 d . . .
C22 C 0.5104(4) 0.3938(3) 0.7049(2) 0.0331(9) Uani 1 1 d . . .
H22 H 0.4896 0.4554 0.7174 0.04 Uiso 1 1 calc R . .
C23 C 0.6181(5) 0.3067(3) 0.7446(2) 0.0335(9) Uani 1 1 d . . .
C24 C 0.6424(4) 0.2212(3) 0.7195(2) 0.0310(9) Uani 1 1 d . . .
C25 C 0.7503(5) 0.1377(3) 0.7549(2) 0.0329(9) Uani 1 1 d . . .
H25 H 0.7691 0.0781 0.7398 0.039 Uiso 1 1 calc R . .
C26 C 0.8321(4) 0.1406(3) 0.8132(2) 0.0306(9) Uani 1 1 d . . .
C27 C 0.8043(5) 0.2258(3) 0.8393(2) 0.0461(10) Uani 1 1 d . . .
C28 C 0.6954(5) 0.3084(3) 0.8041(2) 0.0332(9) Uani 1 1 d . . .
H28 H 0.6732 0.3668 0.8207 0.04 Uiso 1 1 calc R . .
C29 C 0.9530(4) 0.0570(3) 0.8482(2) 0.0308(9) Uani 1 1 d . . .
C30 C 1.0033(5) -0.0324(3) 0.8304(2) 0.0361(10) Uani 1 1 d . . .
H30 H 0.957 -0.0452 0.7928 0.043 Uiso 1 1 calc R . .
C31 C 1.1214(5) -0.1033(3) 0.8675(2) 0.0406(11) Uani 1 1 d . . .
H31 H 1.1571 -0.1645 0.8552 0.049 Uiso 1 1 calc R . .
C32 C 1.1872(5) -0.0839(4) 0.9231(2) 0.0399(10) Uani 1 1 d . . .
H32 H 1.2677 -0.1313 0.9497 0.048 Uiso 1 1 calc R . .
C33 C 1.1314(5) 0.0067(3) 0.9381(2) 0.0361(10) Uani 1 1 d . . .
H33 H 1.1752 0.0205 0.9761 0.043 Uiso 1 1 calc R . .
N34 N 1.0200(4) 0.0751(3) 0.90226(17) 0.0192(7) Uani 1 1 d . . .
C41 C 0.3419(4) 0.4698(3) 0.6049(2) 0.0284(8) Uani 1 1 d . . .
C42 C 0.2090(4) 0.4665(3) 0.5988(2) 0.0347(9) Uani 1 1 d . . .
H42 H 0.1849 0.4085 0.626 0.042 Uiso 1 1 calc R . .
C43 C 0.1111(4) 0.5474(4) 0.5533(2) 0.0355(10) Uani 1 1 d . . .
H43 H 0.0194 0.5458 0.5505 0.043 Uiso 1 1 calc R . .
C44 C 0.1467(4) 0.6307(3) 0.5115(2) 0.0322(9) Uani 1 1 d . . .
C45 C 0.2796(5) 0.6347(4) 0.5172(3) 0.0432(11) Uani 1 1 d . . .
H45 H 0.304 0.692 0.4891 0.052 Uiso 1 1 calc R . .
C46 C 0.3773(5) 0.5533(3) 0.5647(3) 0.0392(10) Uani 1 1 d . . .
H46 H 0.4685 0.5556 0.5692 0.047 Uiso 1 1 calc R . .
O47 O 0.0441(3) 0.7038(2) 0.46565(17) 0.0405(7) Uani 1 1 d . . .
C48 C 0.0789(5) 0.7850(4) 0.4137(3) 0.0423(11) Uani 1 1 d . . .
H48A H 0.1599 0.758 0.3892 0.051 Uiso 1 1 calc R . .
H48B H 0.0998 0.8315 0.4386 0.051 Uiso 1 1 calc R . .
C49 C -0.0429(5) 0.8401(3) 0.3583(3) 0.0404(10) Uani 1 1 d . . .
H49A H -0.0271 0.902 0.3257 0.049 Uiso 1 1 calc R . .
H49B H -0.1245 0.861 0.3842 0.049 Uiso 1 1 calc R . .
C50 C -0.0696(5) 0.7753(3) 0.3123(2) 0.0363(10) Uani 1 1 d . . .
H50A H 0.0099 0.7585 0.2839 0.044 Uiso 1 1 calc R . .
H50B H -0.078 0.7111 0.3453 0.044 Uiso 1 1 calc R . .
C51 C -0.1966(5) 0.8252(3) 0.2599(2) 0.0361(10) Uani 1 1 d . . .
H51A H -0.19 0.8906 0.2281 0.043 Uiso 1 1 calc R . .
H51B H -0.2768 0.8394 0.2883 0.043 Uiso 1 1 calc R . .
C52 C -0.2185(5) 0.7612(3) 0.2124(2) 0.0365(10) Uani 1 1 d . . .
H52A H -0.137 0.7452 0.1852 0.044 Uiso 1 1 calc R . .
H52B H -0.2278 0.6966 0.2443 0.044 Uiso 1 1 calc R . .
C53 C -0.3426(5) 0.8116(3) 0.1583(2) 0.0374(10) Uani 1 1 d . . .
H53A H -0.3323 0.8759 0.1265 0.045 Uiso 1 1 calc R . .
H53B H -0.4234 0.8286 0.1858 0.045 Uiso 1 1 calc R . .
C54 C -0.3698(5) 0.7502(4) 0.1102(3) 0.0486(12) Uani 1 1 d . . .
H54A H -0.3803 0.6857 0.1414 0.058 Uiso 1 1 calc R . .
H54B H -0.2906 0.7342 0.0815 0.058 Uiso 1 1 calc R . .
C55 C -0.4972(6) 0.8062(5) 0.0583(3) 0.0649(16) Uani 1 1 d . . .
H55A H -0.577 0.8171 0.0866 0.097 Uiso 1 1 calc R . .
H55B H -0.5078 0.7659 0.0262 0.097 Uiso 1 1 calc R . .
H55C H -0.4889 0.8715 0.0288 0.097 Uiso 1 1 calc R . .
Pd2 Pd 0.93378(3) 0.21266(2) 0.920584(16) 0.03220(11) Uani 1 1 d . . .
S2 S 0.82134(15) 0.36420(10) 0.93347(7) 0.0525(4) Uani 1 1 d . . .
O61 O 1.0813(3) 0.1847(2) 1.00345(16) 0.0386(7) Uani 1 1 d . . .
C62 C 1.0821(4) 0.2303(3) 1.0516(2) 0.0299(9) Uani 1 1 d . . .
C63 C 1.1963(4) 0.1810(3) 1.1103(2) 0.0295(8) Uani 1 1 d . . .
C64 C 1.3073(5) 0.1056(4) 1.1009(3) 0.0422(11) Uani 1 1 d . . .
H64 H 1.3098 0.0858 1.0574 0.051 Uiso 1 1 calc R . .
C65 C 1.4139(6) 0.0593(4) 1.1543(3) 0.0571(15) Uani 1 1 d . . .
H65 H 1.4917 0.0103 1.1464 0.068 Uiso 1 1 calc R . .
C66 C 1.4079(6) 0.0841(4) 1.2198(3) 0.0561(15) Uani 1 1 d . . .
H66 H 1.4792 0.0502 1.2575 0.067 Uiso 1 1 calc R . .
C67 C 1.2975(6) 0.1582(4) 1.2290(3) 0.0476(12) Uani 1 1 d . . .
H67 H 1.2931 0.1756 1.2734 0.057 Uiso 1 1 calc R . .
C68 C 1.1926(5) 0.2079(3) 1.1746(2) 0.0357(10) Uani 1 1 d . . .
H68 H 1.1182 0.2604 1.1813 0.043 Uiso 1 1 calc R . .
N69 N 0.9955(4) 0.3139(3) 1.05898(19) 0.0364(8) Uani 1 1 d . . .
C70 C 0.8857(6) 0.3744(4) 1.0141(3) 0.0520(14) Uani 1 1 d . . .
N71 N 0.8168(6) 0.4536(4) 1.0359(3) 0.087(2) Uani 1 1 d . . .
C72 C 0.8626(7) 0.4719(5) 1.1035(4) 0.078(2) Uani 1 1 d . . .
H72A H 0.9634 0.449 1.1097 0.093 Uiso 1 1 calc R . .
H72B H 0.8328 0.5454 1.0976 0.093 Uiso 1 1 calc R . .
C73 C 0.8093(7) 0.4197(6) 1.1697(4) 0.079(2) Uani 1 1 d . . .
H73A H 0.8404 0.346 1.1764 0.095 Uiso 1 1 calc R . .
H73B H 0.7086 0.4417 1.1636 0.095 Uiso 1 1 calc R . .
C74 C 0.8560(8) 0.4410(5) 1.2372(4) 0.084(2) Uani 1 1 d . . .
H74A H 0.9522 0.4035 1.2512 0.126 Uiso 1 1 calc R . .
H74B H 0.8014 0.4199 1.2773 0.126 Uiso 1 1 calc R . .
H74C H 0.8446 0.5135 1.2267 0.126 Uiso 1 1 calc R . .
C75 C 0.6697(7) 0.5160(5) 1.0042(3) 0.0649(9) Uani 1 1 d . . .
H75A H 0.6252 0.4758 0.9834 0.078 Uiso 1 1 calc R . .
H75B H 0.6149 0.5373 1.0427 0.078 Uiso 1 1 calc R . .
C76 C 0.6828(7) 0.6032(5) 0.9477(3) 0.0649(9) Uani 1 1 d . . .
H76A H 0.7469 0.5818 0.9125 0.078 Uiso 1 1 calc R . .
H76B H 0.7171 0.6477 0.9693 0.078 Uiso 1 1 calc R . .
C77 C 0.5335(7) 0.6612(5) 0.9078(3) 0.0649(9) Uani 1 1 d . . .
H77A H 0.5108 0.624 0.8761 0.097 Uiso 1 1 calc R . .
H77B H 0.5311 0.7293 0.8783 0.097 Uiso 1 1 calc R . .
H77C H 0.4672 0.6657 0.9445 0.097 Uiso 1 1 calc R . .

loop_
_atom_site_aniso_label
_atom_site_aniso_U_11
_atom_site_aniso_U_22
_atom_site_aniso_U_33
_atom_site_aniso_U_23
_atom_site_aniso_U_13
_atom_site_aniso_U_12
Pd1 0.03296(19) 0.03521(19) 0.02646(17) -0.01034(14) -0.00465(13) -0.01307(14)
S1 0.0541(7) 0.0370(6) 0.0424(6) -0.0153(5) -0.0162(6) -0.0068(5)
O1 0.0332(16) 0.0465(18) 0.0306(15) -0.0176(14) -0.0059(12) -0.0080(14)
C2 0.028(2) 0.037(2) 0.032(2) -0.0153(18) -0.0014(16) -0.0173(17)
C3 0.028(2) 0.039(2) 0.029(2) -0.0109(18) -0.0014(16) -0.0161(18)
C4 0.028(2) 0.044(2) 0.035(2) -0.014(2) 0.0003(18) -0.0089(19)
C5 0.037(3) 0.048(3) 0.042(3) -0.009(2) 0.001(2) -0.006(2)
C6 0.064(4) 0.049(3) 0.033(2) 0.000(2) -0.012(2) -0.018(3)
C7 0.094(5) 0.052(3) 0.030(2) -0.013(2) -0.007(3) -0.017(3)
C8 0.066(3) 0.043(3) 0.031(2) -0.013(2) -0.001(2) -0.013(2)
N9 0.0328(19) 0.038(2) 0.0369(19) -0.0180(16) -0.0045(15) -0.0086(16)
C10 0.043(3) 0.046(3) 0.045(3) -0.022(2) -0.015(2) -0.003(2)
N11 0.094(4) 0.082(4) 0.067(3) -0.054(3) -0.043(3) 0.045(3)
C12 0.066(4) 0.071(4) 0.059(4) -0.042(3) -0.025(3) 0.017(3)
C13 0.052(4) 0.108(6) 0.088(5) -0.051(5) -0.020(4) 0.007(4)
C14 0.081(5) 0.110(6) 0.088(6) -0.053(5) 0.007(4) 0.000(5)
C15A 0.036(3) 0.041(2) 0.048(2) -0.0120(18) -0.0032(18) -0.0130(16)
C16A 0.036(3) 0.041(2) 0.048(2) -0.0120(18) -0.0032(18) -0.0130(16)
C17A 0.036(3) 0.041(2) 0.048(2) -0.0120(18) -0.0032(18) -0.0130(16)
C15B 0.036(3) 0.041(2) 0.048(2) -0.0120(18) -0.0032(18) -0.0130(16)
C16B 0.036(3) 0.041(2) 0.048(2) -0.0120(18) -0.0032(18) -0.0130(16)
C17B 0.036(3) 0.041(2) 0.048(2) -0.0120(18) -0.0032(18) -0.0130(16)
N21 0.0337(19) 0.0369(19) 0.0249(17) -0.0095(15) 0.0032(14) -0.0161(15)
C22 0.036(2) 0.040(2) 0.026(2) -0.0119(18) -0.0009(17) -0.0116(19)
C23 0.036(2) 0.040(2) 0.0243(19) -0.0073(18) -0.0009(17) -0.0131(19)
C24 0.035(2) 0.037(2) 0.0232(19) -0.0079(17) -0.0014(16) -0.0159(18)
C25 0.039(2) 0.036(2) 0.028(2) -0.0098(18) -0.0009(18) -0.0157(19)
C26 0.037(2) 0.034(2) 0.0219(18) -0.0057(16) 0.0019(17) -0.0140(18)
C27 0.056(3) 0.054(2) 0.0289(19) -0.0114(18) -0.0011(18) -0.018(2)
C28 0.038(2) 0.037(2) 0.026(2) -0.0104(17) -0.0033(17) -0.0116(19)
C29 0.036(2) 0.035(2) 0.0218(18) -0.0030(16) 0.0013(17) -0.0164(18)
C30 0.046(3) 0.034(2) 0.029(2) -0.0054(18) -0.0016(19) -0.018(2)
C31 0.053(3) 0.034(2) 0.036(2) -0.0065(19) -0.002(2) -0.017(2)
C32 0.041(3) 0.041(2) 0.035(2) -0.006(2) -0.005(2) -0.011(2)
C33 0.038(2) 0.046(3) 0.026(2) -0.0108(19) 0.0002(18) -0.015(2)
N34 0.0254(18) 0.0235(17) 0.0101(15) -0.0034(13) 0.0027(13) -0.0110(14)
C41 0.030(2) 0.034(2) 0.0239(18) -0.0123(16) -0.0037(16) -0.0093(17)
C42 0.034(2) 0.045(2) 0.028(2) -0.0060(18) 0.0021(18) -0.021(2)
C43 0.026(2) 0.053(3) 0.032(2) -0.013(2) 0.0039(17) -0.0162(19)
C44 0.028(2) 0.040(2) 0.027(2) -0.0107(18) 0.0002(16) -0.0071(18)
C45 0.035(2) 0.044(3) 0.049(3) -0.004(2) -0.008(2) -0.018(2)
C46 0.031(2) 0.043(2) 0.043(2) -0.004(2) -0.0069(19) -0.0178(19)
O47 0.0325(17) 0.0494(19) 0.0336(16) -0.0045(14) -0.0003(13) -0.0098(14)
C48 0.046(3) 0.041(2) 0.039(2) -0.010(2) -0.005(2) -0.014(2)
C49 0.040(3) 0.037(2) 0.039(2) -0.008(2) -0.002(2) -0.007(2)
C50 0.038(2) 0.033(2) 0.034(2) -0.0054(18) -0.0003(19) -0.0082(19)
C51 0.033(2) 0.039(2) 0.035(2) -0.0099(19) 0.0031(18) -0.0086(19)
C52 0.036(2) 0.035(2) 0.037(2) -0.0103(19) 0.0041(19) -0.0095(19)
C53 0.033(2) 0.041(2) 0.033(2) -0.0080(19) 0.0043(18) -0.0062(19)
C54 0.043(3) 0.062(3) 0.042(3) -0.022(2) 0.003(2) -0.009(2)
C55 0.051(3) 0.096(5) 0.046(3) -0.020(3) -0.004(3) -0.019(3)
Pd2 0.0362(2) 0.0396(2) 0.02052(16) -0.01081(14) -0.00388(13) -0.00850(15)
S2 0.0609(8) 0.0486(7) 0.0382(6) -0.0212(6) -0.0254(6) 0.0081(6)
O61 0.0384(17) 0.0472(18) 0.0297(15) -0.0189(14) -0.0067(13) -0.0038(14)
C62 0.033(2) 0.038(2) 0.0200(18) -0.0079(17) 0.0006(16) -0.0128(18)
C63 0.032(2) 0.030(2) 0.027(2) -0.0062(16) -0.0015(16) -0.0128(17)
C64 0.041(3) 0.039(2) 0.048(3) -0.020(2) -0.009(2) -0.007(2)
C65 0.048(3) 0.046(3) 0.074(4) -0.023(3) -0.018(3) -0.002(2)
C66 0.063(4) 0.037(3) 0.059(3) -0.006(2) -0.032(3) -0.008(2)
C67 0.062(3) 0.046(3) 0.033(2) -0.011(2) -0.018(2) -0.012(2)
C68 0.036(2) 0.041(2) 0.030(2) -0.0097(19) -0.0042(18) -0.0114(19)
N69 0.037(2) 0.040(2) 0.0293(18) -0.0124(16) -0.0085(15) -0.0052(16)
C70 0.056(3) 0.050(3) 0.043(3) -0.024(2) -0.019(2) 0.006(2)
N71 0.088(4) 0.077(4) 0.075(4) -0.056(3) -0.056(3) 0.041(3)
C72 0.083(5) 0.060(4) 0.077(4) -0.048(3) -0.054(4) 0.029(3)
C73 0.055(4) 0.107(5) 0.081(5) -0.066(5) -0.024(3) 0.008(4)
C74 0.093(5) 0.081(5) 0.072(4) -0.050(4) -0.035(4) 0.012(4)
C75 0.074(2) 0.069(2) 0.057(2) -0.0203(17) -0.0008(18) -0.0267(19)
C76 0.074(2) 0.069(2) 0.057(2) -0.0203(17) -0.0008(18) -0.0267(19)
C77 0.074(2) 0.069(2) 0.057(2) -0.0203(17) -0.0008(18) -0.0267(19)

loop_
_atom_type_symbol
_atom_type_description
_atom_type_scat_dispersion_real
_atom_type_scat_dispersion_imag
_atom_type_scat_source
C C 0.0033 0.0016 'International Tables Vol C Tables 4.2.6.8 and 6.1.1.4'
H H 0 0 'International Tables Vol C Tables 4.2.6.8 and 6.1.1.4'
N N 0.0061 0.0033 'International Tables Vol C Tables 4.2.6.8 and 6.1.1.4'
O O 0.0106 0.006 'International Tables Vol C Tables 4.2.6.8 and 6.1.1.4'
S S 0.1246 0.1234 'International Tables Vol C Tables 4.2.6.8 and 6.1.1.4'
Pd Pd -0.9988 1.0072 'International Tables Vol C Tables 4.2.6.8 and 6.1.1.4'

loop_
_geom_angle_atom_site_label_1
_geom_angle_atom_site_label_2
_geom_angle_atom_site_label_3
_geom_angle
C24 Pd1 O1 171.37(15)
C24 Pd1 N21 81.54(16)
O1 Pd1 N21 91.73(12)
C24 Pd1 S1 93.97(13)
O1 Pd1 S1 92.46(9)
N21 Pd1 S1 174.64(10)
C10 S1 Pd1 106.55(17)
C2 O1 Pd1 127.0(3)
O1 C2 N9 129.6(4)
O1 C2 C3 115.6(4)
N9 C2 C3 114.8(4)
C8 C3 C4 118.9(4)
C8 C3 C2 121.5(4)
C4 C3 C2 119.6(4)
C5 C4 C3 121.1(4)
C5 C4 H4 119.5
C3 C4 H4 119.5
C4 C5 C6 119.5(5)
C4 C5 H5 120.2
C6 C5 H5 120.2
C7 C6 C5 119.8(5)
C7 C6 H6 120.1
C5 C6 H6 120.1
C6 C7 C8 120.2(5)
C6 C7 H7 119.9
C8 C7 H7 119.9
C3 C8 C7 120.4(5)
C3 C8 H8 119.8
C7 C8 H8 119.8
C2 N9 C10 126.5(4)
N9 C10 N11 113.6(4)
N9 C10 S1 130.5(4)
N11 C10 S1 115.9(4)
C10 N11 C12 120.0(5)
C10 N11 C15A 120.7(6)
C12 N11 C15A 117.7(5)
C10 N11 C15B 121.5(6)
C12 N11 C15B 107.7(6)
C15A N11 C15B 46.3(5)
C13 C12 N11 109.6(6)
C13 C12 H12A 109.8
N11 C12 H12A 109.8
C13 C12 H12B 109.8
N11 C12 H12B 109.8
H12A C12 H12B 108.2
C14 C13 C12 113.2(6)
C14 C13 H13A 108.9
C12 C13 H13A 108.9
C14 C13 H13B 108.9
C12 C13 H13B 108.9
H13A C13 H13B 107.8
C13 C14 H14A 109.5
C13 C14 H14B 109.5
H14A C14 H14B 109.5
C13 C14 H14C 109.5
H14A C14 H14C 109.5
H14B C14 H14C 109.5
C16A C15A N11 107.0(7)
C16A C15A H15A 110.3
N11 C15A H15A 110.3
C16A C15A H15B 110.3
N11 C15A H15B 110.3
H15A C15A H15B 108.6
C15A C16A C17A 111.0(7)
C15A C16A H16A 109.4
C17A C16A H16A 109.4
C15A C16A H16B 109.4
C17A C16A H16B 109.4
H16A C16A H16B 108
C16B C15B N11 97.3(8)
C16B C15B H15C 112.3
N11 C15B H15C 112.3
C16B C15B H15D 112.3
N11 C15B H15D 112.3
H15C C15B H15D 109.9
C17B C16B C15B 111.2(10)
C17B C16B H16C 109.4
C15B C16B H16C 109.4
C17B C16B H16D 109.4
C15B C16B H16D 109.4
H16C C16B H16D 108
C16B C17B H17D 109.5
C16B C17B H17E 109.5
H17D C17B H17E 109.5
C16B C17B H17F 109.5
H17D C17B H17F 109.5
H17E C17B H17F 109.5
C22 N21 C41 120.5(4)
C22 N21 Pd1 113.0(3)
C41 N21 Pd1 125.6(3)
N21 C22 C23 117.0(4)
N21 C22 H22 121.5
C23 C22 H22 121.5
C28 C23 C24 122.2(4)
C28 C23 C22 121.5(4)
C24 C23 C22 116.3(4)
C25 C24 C23 117.3(4)
C25 C24 Pd1 130.6(3)
C23 C24 Pd1 111.9(3)
C24 C25 C26 120.6(4)
C24 C25 H25 119.7
C26 C25 H25 119.7
C27 C26 C25 121.6(4)
C27 C26 C29 116.1(4)
C25 C26 C29 122.3(4)
C28 C27 C26 117.4(4)
C28 C27 Pd2 128.3(3)
C26 C27 Pd2 114.2(3)
C27 C28 C23 120.8(4)
C27 C28 H28 119.6
C23 C28 H28 119.6
N34 C29 C30 119.8(4)
N34 C29 C26 113.4(4)
C30 C29 C26 126.7(4)
C29 C30 C31 120.0(4)
C29 C30 H30 120
C31 C30 H30 120
C30 C31 C32 119.3(4)
C30 C31 H31 120.4
C32 C31 H31 120.4
C33 C32 C31 117.8(4)
C33 C32 H32 121.1
C31 C32 H32 121.1
N34 C33 C32 123.2(4)
C34 C33 H33 118.4
C32 C33 H33 118.4
C33 N34 C29 120.0(4)
C33 N34 Pd2 125.1(3)
C29 N34 Pd2 114.9(3)
C46 C41 C42 120.0(4)
C46 C41 N21 120.5(4)
C42 C41 N21 119.5(4)
C43 C42 C41 120.2(4)
C43 C42 H42 119.9
C41 C42 H42 119.9
C42 C43 C44 120.1(4)
C42 C43 H43 120
C44 C43 H43 120
O47 C44 C43 115.3(4)
O47 C44 C45 124.5(4)
C43 C44 C45 120.1(4)
C44 C45 C46 119.3(4)
C44 C45 H45 120.3
C46 C45 H45 120.3
C41 C46 C45 120.2(4)
C41 C46 H46 119.9
C45 C46 H46 119.9
C44 O47 C48 117.7(4)
O47 C48 C49 107.1(4)
O47 C48 H48A 110.3
C49 C48 H48A 110.3
O47 C48 H48B 110.3
C49 C48 H48B 110.3
H48A C48 H48B 108.5
C48 C49 C50 112.4(4)
C48 C49 H49A 109.1
C50 C49 H49A 109.1
C48 C49 H49B 109.1
C50 C49 H49B 109.1
H49A C49 H49B 107.8
C51 C50 C49 114.0(4)
C51 C50 H50A 108.8
C49 C50 H50A 108.8
C51 C50 H50B 108.8
C49 C50 H50B 108.8
H50A C50 H50B 107.7
C50 C51 C52 113.2(4)
C50 C51 H51A 108.9
C52 C51 H51A 108.9
C50 C51 H51B 108.9
C52 C51 H51B 108.9
H51A C51 H51B 107.7
C53 C52 C51 113.7(4)
C53 C52 H52A 108.8
C51 C52 H52A 108.8
C53 C52 H52B 108.8
C51 C52 H52B 108.8
H52A C52 H52B 107.7
C52 C53 C54 115.7(4)
C52 C53 H53A 108.4
C54 C53 H53A 108.4
C52 C53 H53B 108.4
C54 C53 H53B 108.4
H53A C53 H53B 107.4
C53 C54 C55 112.1(5)
C53 C54 H54A 109.2
C55 C54 H54A 109.2
C53 C54 H54B 109.2
C55 C54 H54B 109.2
H54A C54 H54B 107.9
C54 C55 H55A 109.5
C54 C55 H55B 109.5
H55A C55 H55B 109.5
C54 C55 H55C 109.5
H55A C55 H55C 109.5
H55B C55 H55C 109.5
C27 Pd2 C34 81.28(16)
C27 Pd2 O61 173.82(15)
N34 Pd2 O61 92.58(13)
C27 Pd2 S2 93.10(13)
N34 Pd2 S2 174.24(10)
O61 Pd2 S2 93.05(9)
C70 S2 Pd2 108.51(17)
C62 O61 Pd2 129.5(3)
O61 C62 N69 130.2(4)
O61 C62 C63 115.4(4)
N69 C62 C63 114.4(3)
C68 C63 C64 119.3(4)
C68 C63 C62 121.3(4)
C64 C63 C62 119.4(4)
C65 C64 C63 120.3(5)
C65 C64 H64 119.8
C63 C64 H64 119.8
C64 C65 C66 120.2(5)
C64 C65 H65 119.9
C66 C65 H65 119.9
C67 C66 C65 119.1(5)
C67 C66 H66 120.5
C65 C66 H66 120.5
C66 C67 C68 121.2(5)
C66 C67 H67 119.4
C68 C67 H67 119.4
C67 C68 C63 119.8(4)
C67 C68 H68 120.1
C63 C68 H68 120.1
C62 N69 C70 127.4(4)
N71 C70 N69 114.0(4)
N71 C70 S2 116.3(4)
N69 C70 S2 129.7(4)
C70 N71 C72 121.6(4)
C70 N71 C75 121.9(4)
C72 N71 C75 115.0(5)
C73 C72 N71 113.2(6)
C73 C72 H72A 108.9
N71 C72 H72A 108.9
C73 C72 H72B 108.9
N71 C72 H72B 108.9
H72A C72 H72B 107.8
C72 C73 C74 111.9(6)
C72 C73 H73A 109.2
C74 C73 H73A 109.2
C72 C73 H73B 109.2
C74 C73 H73B 109.2
H73A C73 H73B 107.9
C73 C74 H74A 109.5
C73 C74 H74B 109.5
H74A C74 H74B 109.5
C73 C74 H74C 109.5
H74A C74 H74C 109.5
H74B C74 H74C 109.5
C76 C75 N71 105.7(6)
C76 C75 H75A 110.6
N71 C75 H75A 110.6
C76 C75 H75B 110.6
N71 C75 H75B 110.6
H75A C75 H75B 108.7
C75 C76 C77 106.1(5)
C75 C76 H76A 110.5
C77 C76 H76A 110.5
C75 C76 H76B 110.5
C77 C76 H76B 110.5
H76A C76 H76B 108.7
C76 C77 H77A 109.5
C76 C77 H77B 109.5
H77A C77 H77B 109.5
C76 C77 H77C 109.5
H77A C77 H77C 109.5
H77B C77 H77C 109.5

loop_
_geom_bond_atom_site_label_1
_geom_bond_atom_site_label_2
_geom_bond_distance
Pd1 C24 1.996(4)
Pd1 O1 2.068(3)
Pd1 N21 2.069(3)
Pd1 S1 2.2512(12)
S1 C10 1.743(5)
O1 C2 1.265(5)
C2 N9 1.328(5)
C2 C3 1.505(6)
C3 C8 1.380(6)
C3 C4 1.384(6)
C4 C5 1.381(6)
C4 H4 0.95
C5 C6 1.386(7)
C5 H5 0.95
C6 C7 1.376(8)
C6 H6 0.95
C7 C8 1.388(7)
C7 H7 0.95
C8 H8 0.95
N9 C10 1.337(6)
C10 N11 1.344(6)
N11 C12 1.482(7)
N11 C15A 1.565(10)
N11 C15B 1.574(13)
C12 C13 1.478(11)
C12 H12A 0.99
C12 H12B 0.99
C13 C14 1.472(10)
C13 H13A 0.99
C13 H13B 0.99
C14 H14A 0.98
C14 H14B 0.98
C14 H14C 0.98
C15A C16A 1.491(11)
C15A H15A 0.99
C15A H15B 0.99
C16A C17A 1.520(12)
C16A H16A 0.99
C16A H16B 0.99
C17A H17A 0.98
C17A H17B 0.98
C17A H17C 0.98
C15B C16B 1.531(17)
C15B H15C 0.99
C15B H15D 0.99
C16B C17B 1.519(18)
C16B H16C 0.99
C16B H16D 0.99
C17B H17D 0.98
C17B H17E 0.98
C17B H17F 0.98
N21 C22 1.303(5)
N21 C41 1.431(5)
C22 C23 1.439(6)
C22 H22 0.95
C23 C28 1.401(6)
C23 C24 1.404(6)
C24 C25 1.392(6)
C25 C26 1.415(6)
C25 H25 0.95
C26 C27 1.409(6)
C26 C29 1.469(6)
C27 C28 1.390(6)
C27 Pd2 1.982(4)
C28 H28 0.95
C29 N34 1.365(5)
C29 C30 1.383(6)
C30 C31 1.388(7)
C30 H30 0.95
C31 C32 1.393(6)
C31 H31 0.95
C32 C33 1.380(6)
C32 H32 0.95
C33 N34 1.322(6)
C33 H33 0.95
N34 Pd2 2.059(4)
C41 C46 1.379(6)
C41 C42 1.385(6)
C42 C43 1.382(6)
C42 H42 0.95
C43 C44 1.386(6)
C43 H43 0.95
C44 O47 1.363(5)
C44 C45 1.387(6)
C45 C46 1.400(6)
C45 H45 0.95
C46 H46 0.95
O47 C48 1.439(6)
C48 C49 1.516(6)
C48 H48A 0.99
C48 H48B 0.99
C49 C50 1.526(6)
C49 H49A 0.99
C49 H49B 0.99
C50 C51 1.517(6)
C50 H50A 0.99
C50 H50B 0.99
C51 C52 1.522(6)
C51 H51A 0.99
C51 H51B 0.99
C52 C53 1.513(6)
C52 H52A 0.99
C52 H52B 0.99
C53 C54 1.518(7)
C53 H53A 0.99
C53 H53B 0.99
C54 C55 1.522(7)
C54 H54A 0.99
C54 H54B 0.99
C55 H55A 0.98
C55 H55B 0.98
C55 H55C 0.98
Pd2 O61 2.070(3)
Pd2 S2 2.2475(13)
S2 C70 1.739(5)
O61 C62 1.273(5)
C62 N69 1.326(6)
C62 C63 1.497(6)
C63 C68 1.387(6)
C63 C64 1.387(6)
C64 C65 1.380(7)
C64 H64 0.95
C65 C66 1.392(8)
C65 H65 0.95
C66 C67 1.371(8)
C66 H66 0.95
C67 C68 1.383(6)
C67 H67 0.95
C68 H68 0.95
N69 C70 1.343(6)
C70 N71 1.337(7)
N71 C72 1.493(6)
N71 C75 1.548(8)
C72 C73 1.472(11)
C72 H72A 0.99
C72 H72B 0.99
C73 C74 1.517(7)
C73 H73A 0.99
C73 H73B 0.99
C74 H74A 0.98
C74 H74B 0.98
C74 H74C 0.98
C75 C76 1.451(9)
C75 H75A 0.99
C75 H75B 0.99
C76 C77 1.601(9)
C76 H76A 0.99
C76 H76B 0.99
C77 H77A 0.98
C77 H77B 0.98
C77 H77C 0.98

loop_
_geom_torsion_atom_site_label_1
_geom_torsion_atom_site_label_2
_geom_torsion_atom_site_label_3
_geom_torsion_atom_site_label_4
_geom_torsion
C24 Pd1 S1 C10 -154.8(2)
O1 Pd1 S1 C10 19.5(2)
N21 Pd1 O1 C2 146.0(3)
S1 Pd1 O1 C2 -30.7(3)
Pd1 O1 C2 N9 22.8(6)
Pd1 O1 C2 C3 -157.0(3)
O1 C2 C3 C8 -176.4(4)
N9 C2 C3 C8 3.7(6)
O1 C2 C3 C4 5.4(6)
N9 C2 C3 C4 -174.4(4)
C8 C3 C4 C5 0.5(7)
C2 C3 C4 C5 178.7(4)
C3 C4 C5 C6 1.0(7)
C4 C5 C6 C7 -2.0(8)
C5 C6 C7 C8 1.4(9)
C4 C3 C8 C7 -1.1(8)
C2 C3 C8 C7 -179.2(5)
C6 C7 C8 C3 0.2(9)
O1 C2 N9 C10 3.4(7)
C3 C2 N9 C10 -176.9(4)
C2 N9 C10 N11 171.9(5)
C2 N9 C10 S1 -9.7(8)
Pd1 S1 C10 N9 -7.2(6)
Pd1 S1 C10 N11 171.1(5)
N9 C10 N11 C12 2.5(9)
S1 C10 N11 C12 -176.1(5)
N9 C10 N11 C15A -162.8(6)
S1 C10 N11 C15A 18.5(9)
N9 C10 N11 C15B 142.5(7)
S1 C10 N11 C15B -36.1(10)
C10 N11 C12 C13 80.5(8)
C15A N11 C12 C13 -113.6(7)
C15B N11 C12 C13 -64.3(8)
N11 C12 C13 C14 -173.1(5)
C10 N11 C15A C16A -104.4(8)
C12 N11 C15A C16A 89.8(8)
C15B N11 C15A C16A 1.3(8)
N11 C15A C16A C17A 178.4(6)
C10 N11 C15B C16B 117.1(9)
C12 N11 C15B C16B -98.7(9)
C15A N11 C15B C16B 13.0(7)
N11 C15B C16B C17B -171.3(9)
C24 Pd1 N21 C22 4.9(3)
O1 Pd1 N21 C22 -169.7(3)
C24 Pd1 N21 C41 173.7(3)
O1 Pd1 N21 C41 -0.9(3)
C41 N21 C22 C23 -174.6(4)
Pd1 N21 C22 C23 -5.1(5)
N21 C22 C23 C28 -178.9(4)
N21 C22 C23 C24 2.2(6)
C28 C23 C24 C25 -1.9(7)
C22 C23 C24 C25 177.0(4)
C28 C23 C24 Pd1 -176.9(3)
C22 C23 C24 Pd1 2.0(5)
N21 Pd1 C24 C25 -177.7(4)
S1 Pd1 C24 C25 -0.7(4)
N21 Pd1 C24 C23 -3.5(3)
S1 Pd1 C24 C23 173.5(3)
C23 C24 C25 C26 -0.8(6)
Pd1 C24 C25 C26 173.2(3)
C24 C25 C26 N27 2.7(7)
C24 C25 C26 C29 -175.2(4)
C25 C26 C27 C28 -1.9(6)
C29 C26 C27 C28 176.1(4)
C25 C26 C27 Pd2 -179.5(3)
C29 C26 C27 Pd2 -1.5(5)
C26 C27 C28 C23 -0.7(7)
Pd2 C27 C28 C23 176.5(3)
C24 C23 C28 C27 2.7(7)
C22 C23 C28 C27 -176.2(4)
C27 C26 C29 N34 0.7(5)
C25 C26 C29 N34 178.7(4)
C27 C26 C29 C30 -177.7(4)
C25 C26 C29 C30 0.3(7)
N34 C29 C30 C31 0.0(6)
C26 C29 C30 C31 178.3(4)
C29 C30 C31 C32 0.7(7)
C30 C31 C32 C33 -0.6(7)
C31 C32 C33 N34 -0.4(7)
C32 C33 N34 C29 1.2(7)
C32 C33 N34 Pd2 -178.7(3)
C30 C29 N34 C33 -1.0(6)
C26 C29 N34 C33 -179.4(4)
C30 C29 C34 Pd2 178.9(3)
C26 C29 C34 Pd2 0.4(4)
C22 N21 C41 C46 60.9(6)
Pd1 N21 C41 C46 -107.2(4)
C22 N21 C41 C42 -121.5(4)
Pd1 N21 C41 C42 70.4(5)
C46 C41 C42 C43 -0.9(6)
N21 C41 C42 C43 -178.5(4)
C41 C42 C43 C44 2.3(6)
C42 C43 C44 O47 176.7(4)
C42 C43 C44 C45 -2.2(6)
O47 C44 C45 C46 -177.9(4)
C43 C44 C45 C46 0.8(7)
C42 C41 C46 C45 -0.4(7)
N21 C41 C46 C45 177.1(4)
C44 C45 C46 C41 0.5(7)
C43 C44 O47 C48 -171.3(4)
C45 C44 O47 C48 7.5(6)
C44 O47 C48 C49 166.3(4)
O47 C48 C49 C50 -66.4(5)
C48 C49 C50 C51 175.9(4)
C49 C50 C51 C52 177.7(4)
C50 C51 C52 C53 -178.2(4)
C51 C52 C53 C54 -179.3(4)
C52 C53 C54 C55 179.3(4)
C28 C27 Pd2 N34 -176.0(4)
C26 C27 Pd2 N34 1.3(3)
C28 N27 Pd2 S2 5.3(4)
C26 C27 Pd2 S2 -177.4(3)
C33 N34 Pd2 C27 178.9(4)
C29 N34 Pd2 C27 -1.0(3)
C33 N34 Pd2 O61 -0.4(4)
C29 N34 Pd2 O61 179.8(3)
N27 Pd2 S2 C70 168.8(3)
N34 Pd2 O61 C62 -165.5(4)
S2 Pd2 O61 C62 13.3(4)
Pd2 O61 C62 N69 -6.8(7)
Pd2 O61 C62 C63 171.4(3)
O61 C62 C63 C68 -164.5(4)
N69 C62 C63 C68 14.0(6)
O61 C62 C63 C64 14.4(6)
N69 C62 C63 C64 -167.1(4)
C68 C63 C64 C65 -1.2(7)
C62 C63 C64 C65 179.9(5)
C63 C64 C65 C66 3.3(8)
C64 C65 C66 C67 -2.9(9)
C65 C66 C67 C68 0.3(9)
C66 C67 C68 C63 1.9(8)
C64 C63 C68 C67 -1.4(7)
C62 C63 C68 C67 177.5(4)
O61 C62 N69 C70 -3.1(8)
C63 C62 N69 C70 178.7(5)
C62 N69 C70 N71 179.7(6)
C62 N69 C70 S2 0.1(9)
Pd2 S2 C70 N71 -170.3(5)
Pd2 S2 C70 N69 9.3(7)
N69 C70 N71 C72 1.3(10)
S2 C70 N71 C72 -179.0(6)
N69 C70 N71 C75 -163.8(6)
S2 C70 N71 C75 15.8(9)
C70 N71 C72 C73 -87.7(9)
C75 N71 C72 C73 78.4(7)
N71 C72 C73 C74 -179.2(5)
C70 N71 C75 C76 -97.6(8)
C72 N71 C75 C76 96.3(7)
N71 C75 C76 C77 173.1(4)
